data_7246930
loop_
_publ_author_name
'Yin, Jia-Ling'
'Yan, Qing-Qing'
'Liu, Yu-Xin'
'Yong, Guo-Ping'

_publ_section_title
;
 From zero-dimensional metallomacrocycle to three-dimensional
 metal--organic frameworks mediated by solvent polarity: near-white light
 emissions and gas adsorption properties
;
_journal_issue 31
_journal_name_full CrystEngComm
_journal_page_first 4435
_journal_page_last 4444
_journal_paper_doi 10.1039/D3CE00476G
_journal_volume 25
_journal_year 2023
_chemical_formula_moiety 'C112 H80 Mn4 N16 O24, 2(H2 O)'
_chemical_formula_sum 'C112 H84 Mn4 N16 O26'
_chemical_formula_weight 2289.72
_space_group_crystal_system orthorhombic
_space_group_IT_number 62
_space_group_name_Hall '-P 2ac 2n'
_space_group_name_H-M_alt 'P n m a'
_atom_sites_solution_hydrogens mixed
_audit_creation_date 2023-02-21
_audit_creation_method
;
Olex2 1.3
(compiled 2020.11.12 svn.r5f609507 for OlexSys, GUI svn.r6408)
;
_audit_update_record
;
2023-04-27 deposited with the CCDC.	2023-06-23 downloaded from the CCDC.
;
_cell_angle_alpha 90
_cell_angle_beta 90
_cell_angle_gamma 90
_cell_formula_units_Z 4
_cell_length_a 37.4550(14)
_cell_length_b 36.5541(14)
_cell_length_c 11.0255(2)
_cell_measurement_reflns_used 4274
_cell_measurement_temperature 293(2)
_cell_measurement_theta_max 71.5670
_cell_measurement_theta_min 4.1480
_cell_volume 15095.4(9)
_computing_cell_refinement 'CrysAlisPro 1.171.41.110a (Rigaku OD, 2021)'
_computing_data_collection 'CrysAlisPro 1.171.41.110a (Rigaku OD, 2021)'
_computing_data_reduction 'CrysAlisPro 1.171.41.110a (Rigaku OD, 2021)'
_computing_molecular_graphics 'Olex2 1.3 (Dolomanov et al., 2009)'
_computing_publication_material 'Olex2 1.3 (Dolomanov et al., 2009)'
_computing_structure_refinement 'SHELXL 2013/4 (Sheldrick, 2015)'
_diffrn_ambient_temperature 293(2)
_diffrn_detector 'CCD plate'
_diffrn_detector_area_resol_mean 10.4337
_diffrn_detector_type AtlasS2
_diffrn_measured_fraction_theta_full 0.984
_diffrn_measured_fraction_theta_max 0.961
_diffrn_measurement_details
;
List of Runs (angles in degrees, time in seconds):

  # Type    Start    End  Width  t~exp~   \w     \q     \k     \f   Frames
#--------------------------------------------------------------------------
  1  \w    -70.00  31.00   0.50    6.00    --  -42.30  57.00 -30.00  202
  2  \w     34.00  85.00   0.50   12.00    --  105.52 -94.00-180.00  102
  3  \w     50.00 110.00   0.50   12.00    --  105.52-125.00  90.00  120
  4  \w     31.00 144.00   0.50   12.00    --  105.52 -15.00 -90.00  226
;
_diffrn_measurement_device 'four-circle diffractometer'
_diffrn_measurement_device_type 'SuperNova, Dual, Cu at home/near, AtlasS2'
_diffrn_measurement_method '\w scans'
_diffrn_orient_matrix_type 'CrysAlisPro convention (1999,Acta A55,543-557)'
_diffrn_orient_matrix_UB_11 0.0044690000
_diffrn_orient_matrix_UB_12 -0.0197364000
_diffrn_orient_matrix_UB_13 0.0363211000
_diffrn_orient_matrix_UB_21 0.0164590000
_diffrn_orient_matrix_UB_22 -0.0369060000
_diffrn_orient_matrix_UB_23 -0.0192885000
_diffrn_orient_matrix_UB_31 0.1386475000
_diffrn_orient_matrix_UB_32 0.0049719000
_diffrn_orient_matrix_UB_33 0.0010855000
_diffrn_radiation_monochromator mirror
_diffrn_radiation_probe x-ray
_diffrn_radiation_type 'Cu K\a'
_diffrn_radiation_wavelength 1.54184
_diffrn_reflns_av_R_equivalents 0.0770
_diffrn_reflns_av_unetI/netI 0.1117
_diffrn_reflns_Laue_measured_fraction_full 0.984
_diffrn_reflns_Laue_measured_fraction_max 0.961
_diffrn_reflns_limit_h_max 46
_diffrn_reflns_limit_h_min -44
_diffrn_reflns_limit_k_max 44
_diffrn_reflns_limit_k_min -30
_diffrn_reflns_limit_l_max 13
_diffrn_reflns_limit_l_min -3
_diffrn_reflns_number 30350
_diffrn_reflns_point_group_measured_fraction_full 0.984
_diffrn_reflns_point_group_measured_fraction_max 0.961
_diffrn_reflns_theta_full 67.684
_diffrn_reflns_theta_max 72.810
_diffrn_reflns_theta_min 4.180
_diffrn_source 'micro-focus sealed X-ray tube'
_diffrn_source_type 'SuperNova (Cu) X-ray Source'
_exptl_absorpt_coefficient_mu 3.158
_exptl_absorpt_correction_T_max 0.623
_exptl_absorpt_correction_T_min 0.595
_exptl_absorpt_correction_type multi-scan
_exptl_absorpt_process_details
;
CrysAlisPro 1.171.41.110a (Rigaku Oxford Diffraction, 2021)
Empirical absorption correction using spherical harmonics,
implemented in SCALE3 ABSPACK scaling algorithm.
;
_exptl_crystal_colour yellow
_exptl_crystal_density_diffrn 1.008
_exptl_crystal_description block
_exptl_crystal_F_000 4704
_exptl_crystal_size_max 0.18
_exptl_crystal_size_mid 0.17
_exptl_crystal_size_min 0.15
_refine_diff_density_max 0.494
_refine_diff_density_min -0.451
_refine_diff_density_rms 0.064
_refine_ls_extinction_method none
_refine_ls_goodness_of_fit_ref 0.994
_refine_ls_hydrogen_treatment constr
_refine_ls_matrix_type full
_refine_ls_number_parameters 725
_refine_ls_number_reflns 14708
_refine_ls_number_restraints 21
_refine_ls_restrained_S_all 0.995
_refine_ls_R_factor_all 0.1350
_refine_ls_R_factor_gt 0.0883
_refine_ls_shift/su_max 0.001
_refine_ls_shift/su_mean 0.000
_refine_ls_structure_factor_coef Fsqd
_refine_ls_weighting_details 'w=1/[\s^2^(Fo^2^)+(0.1248P)^2^] where P=(Fo^2^+2Fc^2^)/3'
_refine_ls_weighting_scheme calc
_refine_ls_wR_factor_gt 0.2529
_refine_ls_wR_factor_ref 0.2972
_reflns_Friedel_coverage 0.000
_reflns_number_gt 7377
_reflns_number_total 14708
_reflns_threshold_expression 'I > 2\s(I)'
_cod_data_source_file d3ce00476g2.cif
_cod_data_source_block 1
_cod_depositor_comments 'Adding full bibliography for 7246930--7246932.cif.'
_cod_database_code 7246930
_shelxl_version_number 2013-4
_chemical_oxdiff_formula c20h20n2o2Mg1Cl1
_shelx_space_group_comment
;
The symmetry employed for this shelxl refinement is uniquely defined
by the following loop, which should always be used as a source of
symmetry information in preference to the above space-group names.
They are only intended as comments.
;
_shelx_estimated_absorpt_t_max 0.649
_shelx_estimated_absorpt_t_min 0.600
_reflns_odcompleteness_completeness 98.26
_reflns_odcompleteness_iscentric 1
_reflns_odcompleteness_theta 66.97
_olex2_refinement_description
;
1. Uiso/Uaniso restraints and constraints
Uanis(C26) \\sim Ueq, Uanis(C5) \\sim Ueq, Uanis(C24) \\sim Ueq: with sigma of
0.02 and sigma for terminal atoms of 0.04
2.a Free rotating group:
 O13(H13A,H13B)
2.b Rotating group:
 O5(H5A,H5B), O6(H6A,H6B), O11(H11A,H11B), O12(H12A,H12B)
2.c Aromatic/amide H refined with riding coordinates:
 C19(H19), C48(H48), C50(H50), C36(H36), C21(H21), C55(H55), C34(H34),
 C39(H39), C42(H42), C12(H12), C61(H61), C41(H41), C46(H46), C53(H53), C44(H44),
  C13(H13), C32(H32), C45(H45), C30(H30), C3(H3), C16(H16), C59(H59), C54(H54),
 C14(H14), C28(H28), C31(H31), C25(H25), C60(H60), C8(H8), C24(H24), C26(H26),
 C5(H5), C9(H9), C10(H10)
;
_smtbx_masks_void_probe_radius 1.2
_smtbx_masks_void_truncation_radius 1.2
_olex2_submission_special_instructions 'No special instructions were received'
_oxdiff_exptl_absorpt_empirical_details
;
Empirical correction (ABSPACK) includes:
- Absorption correction using spherical harmonics
- Frame scaling
;
_oxdiff_exptl_absorpt_empirical_full_max 1.281
_oxdiff_exptl_absorpt_empirical_full_min 0.585

loop_
_space_group_symop_operation_xyz
'x, y, z'
'-x+1/2, -y, z+1/2'
'-x, y+1/2, -z'
'x+1/2, -y+1/2, -z+1/2'
'-x, -y, -z'
'x-1/2, y, -z-1/2'
'x, -y-1/2, z'
'-x-1/2, y-1/2, z-1/2'

loop_
_atom_site_label
_atom_site_type_symbol
_atom_site_fract_x
_atom_site_fract_y
_atom_site_fract_z
_atom_site_U_iso_or_equiv
_atom_site_adp_type
_atom_site_occupancy
_atom_site_site_symmetry_order
_atom_site_calc_flag
_atom_site_refinement_flags_posn
_atom_site_refinement_flags_adp
_atom_site_refinement_flags_occupancy
_atom_site_disorder_assembly
_atom_site_disorder_group
Mn1 Mn 0.55589(2) 0.44785(2) 0.44017(7) 0.0506(2) Uani 1 1 d . . . . .
Mn2 Mn 0.93807(2) 0.44582(2) 0.51351(7) 0.0508(2) Uani 1 1 d . . . . .
O5 O 0.54679(11) 0.50649(10) 0.4097(3) 0.0564(9) Uani 1 1 d . . . . .
H5A H 0.5381 0.5101 0.3371 0.085 Uiso 1 1 d R U . . .
H5B H 0.5670 0.5186 0.4084 0.085 Uiso 1 1 d R U . . .
O9 O 0.95333(12) 0.44160(10) 0.3295(3) 0.0590(10) Uani 1 1 d . . . . .
O7 O 0.92719(11) 0.45633(12) 0.6980(3) 0.0631(11) Uani 1 1 d . . . . .
O6 O 0.49980(10) 0.44188(11) 0.4821(3) 0.0574(9) Uani 1 1 d . . . . .
H6A H 0.4884 0.4341 0.4193 0.086 Uiso 1 1 d R U . . .
H6B H 0.4906 0.4630 0.4959 0.086 Uiso 1 1 d R U . . .
O3 O 0.56191(10) 0.46256(12) 0.6234(3) 0.0594(10) Uani 1 1 d . . . . .
O11 O 0.99266(10) 0.44352(11) 0.5697(3) 0.0609(10) Uani 1 1 d . . . . .
H11A H 1.0064 0.4392 0.5083 0.091 Uiso 1 1 d R U . . .
H11B H 0.9960 0.4248 0.6163 0.091 Uiso 1 1 d R U . . .
O4 O 0.59598(12) 0.46320(13) 0.7928(3) 0.0696(12) Uani 1 1 d . . . . .
O12 O 0.93435(13) 0.50472(11) 0.4889(3) 0.0677(11) Uani 1 1 d . . . . .
H12A H 0.9226 0.5096 0.4230 0.102 Uiso 1 1 d R U . . .
H12B H 0.9553 0.5140 0.4756 0.102 Uiso 1 1 d R U . . .
O1 O 0.54902(14) 0.44571(11) 0.2510(4) 0.0740(13) Uani 1 1 d . . . . .
O8 O 0.88959(12) 0.46054(14) 0.8503(3) 0.0752(13) Uani 1 1 d . . . . .
N4 N 0.93426(13) 0.38308(12) 0.4657(3) 0.0493(10) Uani 1 1 d . . . . .
O10 O 0.96235(14) 0.40412(12) 0.1708(3) 0.0752(13) Uani 1 1 d . . . . .
N3 N 0.87441(12) 0.43592(13) 0.5443(4) 0.0535(11) Uani 1 1 d . . . . .
O2 O 0.54022(15) 0.41197(13) 0.0840(3) 0.0864(16) Uani 1 1 d . . . . .
N2 N 0.61644(13) 0.43714(14) 0.4927(4) 0.0574(12) Uani 1 1 d . . . . .
N1 N 0.55813(14) 0.38570(12) 0.3857(4) 0.0542(11) Uani 1 1 d . . . . .
C40 C 0.89695(16) 0.45293(16) 0.7457(5) 0.0558(13) Uani 1 1 d . . . . .
C17 C 0.59075(15) 0.45665(17) 0.6838(5) 0.0542(13) Uani 1 1 d . . . . .
C18 C 0.62135(14) 0.43870(16) 0.6135(4) 0.0514(13) Uani 1 1 d . . . . .
C37 C 0.86756(15) 0.43744(17) 0.6652(4) 0.0564(14) Uani 1 1 d . . . . .
C47 C 0.93840(16) 0.37871(15) 0.3461(5) 0.0534(13) Uani 1 1 d . . . . .
C19 C 0.65042(15) 0.42625(18) 0.6735(5) 0.0632(16) Uani 1 1 d . . . . .
H19 H 0.6520 0.4288 0.7572 0.076 Uiso 1 1 calc R U . . .
C43 C 0.95281(17) 0.41112(17) 0.2755(5) 0.0593(15) Uani 1 1 d . . . . .
C51 C 0.92209(17) 0.35435(15) 0.5334(5) 0.0551(13) Uani 1 1 d . . . . .
C38 C 0.84865(14) 0.42244(17) 0.4724(4) 0.0532(13) Uani 1 1 d . . . . .
N7 N 0.84798(19) 0.3922(2) 0.1508(5) 0.095(2) Uani 1 1 d . . . . .
C1 C 0.54644(19) 0.41557(18) 0.1931(5) 0.0668(17) Uani 1 1 d . . . . .
C56 C 0.91958(19) 0.35779(16) 0.6651(5) 0.0620(15) Uani 1 1 d . . . . .
C48 C 0.92887(17) 0.34715(15) 0.2869(4) 0.0578(15) Uani 1 1 d . . . . .
H48 H 0.9322 0.3454 0.2035 0.069 Uiso 1 1 calc R U . . .
C50 C 0.91130(19) 0.32214(15) 0.4747(5) 0.0608(16) Uani 1 1 d . . . . .
H50 H 0.9019 0.3032 0.5209 0.073 Uiso 1 1 calc R U . . .
C15 C 0.85553(15) 0.42214(18) 0.3391(4) 0.0574(14) Uani 1 1 d . . . . .
C35 C 0.80936(15) 0.41012(18) 0.6406(5) 0.0580(14) Uani 1 1 d . . . . .
C36 C 0.83543(15) 0.42496(18) 0.7137(4) 0.0595(15) Uani 1 1 d . . . . .
H36 H 0.8315 0.4267 0.7968 0.071 Uiso 1 1 calc R U . . .
C21 C 0.67393(16) 0.40856(19) 0.4844(5) 0.0631(16) Uani 1 1 d . . . . .
H21 H 0.6920 0.3984 0.4373 0.076 Uiso 1 1 calc R U . . .
C22 C 0.64376(16) 0.42231(17) 0.4297(5) 0.0569(14) Uani 1 1 d . . . . .
C55 C 0.9121(3) 0.2500 0.3446(7) 0.060(2) Uani 1 2 d S T P . .
H55 H 0.9231 0.2500 0.4202 0.071 Uiso 1 2 calc R U P . .
C34 C 0.74323(15) 0.40661(19) 0.6284(5) 0.0621(15) Uani 1 1 d . . . . .
H34 H 0.7447 0.4189 0.5547 0.074 Uiso 1 1 calc R U . . .
C20 C 0.67755(15) 0.40987(18) 0.6099(5) 0.0603(15) Uani 1 1 d . . . . .
N8 N 0.8877(2) 0.34356(19) 0.8500(5) 0.102(2) Uani 1 1 d . . . . .
C2 C 0.55429(18) 0.38228(15) 0.2672(4) 0.0568(14) Uani 1 1 d . . . . .
C49 C 0.91423(18) 0.31767(15) 0.3504(5) 0.0594(15) Uani 1 1 d . . . . .
C39 C 0.81681(15) 0.41014(18) 0.5162(5) 0.0612(15) Uani 1 1 d . . . . .
H39 H 0.7997 0.4016 0.4622 0.073 Uiso 1 1 calc R U . . .
C33 C 0.77473(15) 0.39827(19) 0.6903(5) 0.0628(16) Uani 1 1 d . . . . .
C29 C 0.71027(15) 0.39742(19) 0.6721(5) 0.0645(17) Uani 1 1 d . . . . .
C11 C 0.5716(2) 0.35903(17) 0.5849(6) 0.0692(18) Uani 1 1 d . . . . .
C42 C 0.8439(2) 0.3933(2) 0.2685(5) 0.079(2) Uani 1 1 d . . . . .
H42 H 0.8326 0.3737 0.3064 0.095 Uiso 1 1 calc R U . . .
C6 C 0.5673(2) 0.35536(18) 0.4526(5) 0.0711(19) Uani 1 1 d . . . . .
C12 C 0.5467(2) 0.37844(18) 0.6518(5) 0.0731(18) Uani 1 1 d . . . . .
H12 H 0.5275 0.3902 0.6149 0.088 Uiso 1 1 calc R U . . .
C52 C 0.9041(2) 0.28288(15) 0.2901(5) 0.0652(17) Uani 1 1 d . . . . .
N6 N 0.6050(2) 0.3428(2) 0.7588(7) 0.115(3) Uani 1 1 d . . . . .
C61 C 0.9455(2) 0.37544(18) 0.7303(5) 0.0751(19) Uani 1 1 d . . . . .
H61 H 0.9648 0.3863 0.6915 0.090 Uiso 1 1 calc R U . . .
C41 C 0.8918(2) 0.34271(19) 0.7312(6) 0.083(2) Uani 1 1 d . . . . .
H41 H 0.8741 0.3307 0.6872 0.100 Uiso 1 1 calc R U . . .
C23 C 0.64099(17) 0.4215(2) 0.2953(5) 0.0687(18) Uani 1 1 d . . . . .
C46 C 0.8720(2) 0.4511(2) 0.2802(6) 0.079(2) Uani 1 1 d . . . . .
H46 H 0.8798 0.4713 0.3237 0.095 Uiso 1 1 calc R U . . .
C53 C 0.8871(2) 0.28198(17) 0.1809(6) 0.086(3) Uani 1 1 d . . . . .
H53 H 0.8812 0.3041 0.1445 0.104 Uiso 1 1 calc R U . . .
C44 C 0.8638(2) 0.4203(3) 0.0921(6) 0.097(3) Uani 1 1 d . . . . .
H44 H 0.8660 0.4200 0.0081 0.116 Uiso 1 1 calc R U . . .
C13 C 0.5517(3) 0.3796(2) 0.7782(6) 0.085(2) Uani 1 1 d . . . . .
H13 H 0.5357 0.3916 0.8290 0.102 Uiso 1 1 calc R U . . .
C32 C 0.77268(17) 0.3789(2) 0.7972(6) 0.079(2) Uani 1 1 d . . . . .
H32 H 0.7934 0.3731 0.8396 0.095 Uiso 1 1 calc R U . . .
C45 C 0.8766(2) 0.4494(2) 0.1587(5) 0.091(3) Uani 1 1 d . . . . .
H45 H 0.8885 0.4683 0.1193 0.109 Uiso 1 1 calc R U . . .
C30 C 0.70883(18) 0.3779(2) 0.7776(6) 0.083(2) Uani 1 1 d . . . . .
H30 H 0.6868 0.3708 0.8085 0.099 Uiso 1 1 calc R U . . .
C3 C 0.5591(3) 0.34916(18) 0.2090(5) 0.094(3) Uani 1 1 d . . . . .
H3 H 0.5547 0.3472 0.1262 0.112 Uiso 1 1 calc R U . . .
C16 C 0.5994(2) 0.3419(2) 0.6437(7) 0.092(2) Uani 1 1 d . . . . .
H16 H 0.6154 0.3286 0.5964 0.111 Uiso 1 1 calc R U . . .
C59 C 0.9133(3) 0.3604(2) 0.9103(5) 0.103(3) Uani 1 1 d . . . . .
H59 H 0.9114 0.3613 0.9944 0.123 Uiso 1 1 calc R U . . .
C54 C 0.8781(4) 0.2500 0.1213(8) 0.104(5) Uani 1 2 d S T P . .
H54 H 0.8667 0.2500 0.0462 0.125 Uiso 1 2 calc R U P . .
C14 C 0.5810(3) 0.3622(3) 0.8224(7) 0.108(3) Uani 1 1 d . . . . .
H14 H 0.5849 0.3640 0.9055 0.130 Uiso 1 1 calc R U . . .
C28 C 0.6485(2) 0.3911(2) 0.2293(5) 0.097(3) Uani 1 1 d . . . . .
H28 H 0.6556 0.3703 0.2712 0.117 Uiso 1 1 calc R U . . .
C31 C 0.74042(18) 0.3681(2) 0.8407(6) 0.093(3) Uani 1 1 d . . . . .
H31 H 0.7390 0.3544 0.9117 0.112 Uiso 1 1 calc R U . . .
N27 N 0.6463(2) 0.3890(3) 0.1050(7) 0.132(3) Uani 1 1 d . . . . .
C25 C 0.5734(3) 0.32199(18) 0.3979(6) 0.104(3) Uani 1 1 d . . . . .
H25 H 0.5796 0.3018 0.4446 0.125 Uiso 1 1 calc R U . . .
C60 C 0.9422(3) 0.3767(2) 0.8581(6) 0.103(3) Uani 1 1 d . . . . .
H60 H 0.9593 0.3883 0.9054 0.124 Uiso 1 1 calc R U . . .
C4 C 0.5705(3) 0.31877(18) 0.2737(6) 0.106(4) Uani 1 1 d . . . . .
C8 C 0.5691(5) 0.2500 0.2694(9) 0.133(7) Uani 1 2 d S T P . .
H8 H 0.5550 0.2500 0.3389 0.159 Uiso 1 2 calc R U P . .
C24 C 0.6312(3) 0.4518(3) 0.2325(6) 0.106(3) Uani 1 1 d . U . . .
H24 H 0.6257 0.4730 0.2751 0.127 Uiso 1 1 calc R U . . .
C7 C 0.5796(3) 0.2828(2) 0.2173(7) 0.120(4) Uani 1 1 d . . . . .
C26 C 0.6355(3) 0.4216(4) 0.0553(8) 0.132(4) Uani 1 1 d . U . . .
H26 H 0.6324 0.4220 -0.0284 0.158 Uiso 1 1 calc R U . . .
C5 C 0.6292(4) 0.4522(3) 0.1124(8) 0.136(4) Uani 1 1 d . U . . .
H5 H 0.6235 0.4735 0.0705 0.163 Uiso 1 1 calc R U . . .
C9 C 0.5957(4) 0.2827(2) 0.0995(7) 0.146(5) Uani 1 1 d . . . . .
H9 H 0.6014 0.3050 0.0635 0.175 Uiso 1 1 calc R U . . .
C10 C 0.6032(6) 0.2500 0.0363(14) 0.166(9) Uani 1 2 d S T P . .
H10 H 0.6124 0.2500 -0.0420 0.199 Uiso 1 2 calc R U P . .
O13 O 0.49150(11) 0.50691(11) 0.2406(3) 0.0550(9) Uani 1 1 d G . . . .
H13A H 0.4789 0.5172 0.2947 0.083 Uiso 1 1 d G U . . .
H13B H 0.4841 0.4849 0.2394 0.083 Uiso 1 1 d G U . . .

loop_
_atom_site_aniso_label
_atom_site_aniso_U_11
_atom_site_aniso_U_22
_atom_site_aniso_U_33
_atom_site_aniso_U_23
_atom_site_aniso_U_13
_atom_site_aniso_U_12
Mn1 0.0549(5) 0.0575(5) 0.0394(4) -0.0033(4) -0.0044(4) 0.0081(4)
Mn2 0.0530(5) 0.0585(5) 0.0409(4) -0.0017(4) 0.0038(4) -0.0049(4)
O5 0.067(3) 0.058(2) 0.0439(18) 0.0031(17) 0.0034(17) -0.0022(19)
O9 0.078(3) 0.052(2) 0.0467(19) 0.0037(17) -0.0041(19) -0.019(2)
O7 0.054(2) 0.094(3) 0.0408(18) -0.0040(19) 0.0012(17) -0.014(2)
O6 0.055(2) 0.065(2) 0.052(2) -0.0096(18) -0.0033(18) -0.0003(19)
O3 0.052(2) 0.086(3) 0.0407(18) -0.0008(19) -0.0003(16) 0.012(2)
O11 0.053(2) 0.082(3) 0.047(2) -0.0054(19) 0.0002(17) 0.004(2)
O4 0.063(3) 0.101(3) 0.044(2) -0.016(2) -0.0083(18) 0.013(2)
O12 0.086(3) 0.063(3) 0.054(2) 0.0085(19) -0.005(2) 0.003(2)
O1 0.114(4) 0.059(2) 0.050(2) -0.0033(19) -0.009(2) 0.032(2)
O8 0.079(3) 0.113(4) 0.0328(19) -0.010(2) 0.0107(19) -0.021(3)
N4 0.064(3) 0.053(3) 0.0311(19) -0.0004(17) 0.0051(18) -0.003(2)
O10 0.114(4) 0.073(3) 0.039(2) -0.0081(19) 0.019(2) -0.020(3)
N3 0.046(2) 0.065(3) 0.050(2) 0.002(2) 0.003(2) -0.002(2)
O2 0.130(5) 0.084(3) 0.045(2) -0.009(2) -0.023(2) 0.044(3)
N2 0.052(3) 0.074(3) 0.046(2) -0.006(2) -0.010(2) 0.004(2)
N1 0.073(3) 0.051(3) 0.039(2) 0.0023(19) -0.003(2) 0.006(2)
C40 0.055(3) 0.071(4) 0.042(3) -0.010(3) 0.001(2) 0.001(3)
C17 0.052(3) 0.070(4) 0.040(3) -0.002(2) 0.003(2) 0.005(3)
C18 0.044(3) 0.074(4) 0.036(2) -0.005(2) -0.003(2) 0.000(3)
C37 0.053(3) 0.082(4) 0.035(2) -0.001(2) 0.000(2) 0.006(3)
C47 0.063(3) 0.048(3) 0.050(3) -0.005(2) 0.010(3) 0.002(3)
C19 0.045(3) 0.097(5) 0.047(3) 0.004(3) 0.001(2) 0.000(3)
C43 0.066(4) 0.068(4) 0.044(3) 0.004(3) 0.013(3) -0.010(3)
C51 0.069(4) 0.047(3) 0.049(3) -0.001(2) 0.006(3) -0.009(3)
C38 0.038(3) 0.081(4) 0.040(3) 0.000(3) 0.002(2) -0.002(3)
N7 0.105(5) 0.126(6) 0.054(3) -0.016(3) 0.000(3) -0.022(4)
C1 0.088(5) 0.072(4) 0.041(3) -0.013(3) -0.013(3) 0.027(3)
C56 0.081(4) 0.048(3) 0.058(3) 0.005(3) 0.011(3) -0.005(3)
C48 0.087(4) 0.053(3) 0.033(2) 0.000(2) 0.001(3) -0.001(3)
C50 0.096(5) 0.046(3) 0.040(3) 0.002(2) 0.001(3) -0.003(3)
C15 0.051(3) 0.085(4) 0.036(3) -0.013(3) 0.003(2) -0.007(3)
C35 0.044(3) 0.085(4) 0.045(3) 0.007(3) 0.000(2) 0.002(3)
C36 0.049(3) 0.099(5) 0.031(2) 0.004(3) 0.002(2) 0.003(3)
C21 0.048(3) 0.093(5) 0.048(3) -0.001(3) -0.002(2) 0.010(3)
C22 0.052(3) 0.078(4) 0.041(3) -0.002(3) 0.005(2) 0.005(3)
C55 0.093(7) 0.044(4) 0.042(4) 0.000 -0.010(4) 0.000
C34 0.052(3) 0.096(5) 0.037(3) 0.008(3) 0.002(2) 0.004(3)
C20 0.042(3) 0.090(4) 0.049(3) 0.009(3) -0.004(2) 0.000(3)
N8 0.154(7) 0.104(5) 0.050(3) -0.007(3) 0.027(4) -0.022(5)
C2 0.081(4) 0.053(3) 0.037(3) -0.003(2) 0.003(3) 0.000(3)
C49 0.086(4) 0.043(3) 0.049(3) -0.003(2) -0.002(3) 0.003(3)
C39 0.037(3) 0.089(4) 0.057(3) -0.005(3) 0.001(2) -0.005(3)
C33 0.045(3) 0.102(5) 0.042(3) 0.015(3) -0.001(2) 0.003(3)
C29 0.044(3) 0.108(5) 0.041(3) 0.006(3) -0.014(2) 0.006(3)
C11 0.094(5) 0.056(4) 0.058(3) 0.006(3) -0.021(3) 0.007(3)
C42 0.082(5) 0.106(6) 0.049(3) -0.008(3) 0.005(3) -0.016(4)
C6 0.107(6) 0.068(4) 0.038(3) -0.003(3) 0.004(3) 0.005(4)
C12 0.091(5) 0.073(4) 0.056(3) -0.002(3) 0.003(3) -0.001(4)
C52 0.096(5) 0.050(3) 0.050(3) 0.001(2) -0.007(3) -0.004(3)
N6 0.138(7) 0.123(6) 0.083(5) 0.028(4) -0.022(5) 0.025(5)
C61 0.104(6) 0.071(4) 0.050(3) 0.003(3) -0.009(3) 0.000(4)
C41 0.110(6) 0.081(5) 0.058(4) 0.001(3) 0.023(4) -0.019(4)
C23 0.056(3) 0.110(5) 0.040(3) -0.004(3) -0.005(3) 0.009(3)
C46 0.075(5) 0.100(5) 0.063(4) 0.001(4) 0.010(3) -0.009(4)
C53 0.148(8) 0.051(4) 0.060(4) 0.009(3) -0.035(4) -0.010(4)
C44 0.099(6) 0.152(8) 0.040(3) -0.004(4) 0.004(4) -0.010(6)
C13 0.122(7) 0.083(5) 0.049(3) -0.006(3) 0.016(4) -0.001(5)
C32 0.045(3) 0.120(6) 0.074(4) 0.044(4) 0.000(3) 0.001(3)
C45 0.105(6) 0.130(7) 0.038(3) 0.011(4) 0.013(3) -0.013(5)
C30 0.050(4) 0.135(7) 0.062(4) 0.023(4) 0.005(3) -0.001(4)
C3 0.186(9) 0.071(4) 0.025(2) -0.006(3) 0.003(4) -0.006(5)
C16 0.113(7) 0.095(6) 0.069(4) 0.014(4) 0.000(4) 0.033(5)
C59 0.174(10) 0.112(6) 0.023(3) -0.010(3) 0.001(4) -0.004(6)
C54 0.199(15) 0.056(6) 0.056(5) 0.000 -0.047(7) 0.000
C14 0.156(10) 0.106(7) 0.063(5) 0.008(5) -0.010(6) -0.030(7)
C28 0.121(7) 0.137(7) 0.033(3) -0.023(4) -0.005(4) 0.025(6)
C31 0.061(4) 0.147(8) 0.073(4) 0.056(5) -0.008(3) 0.002(4)
N27 0.114(7) 0.187(9) 0.096(6) -0.047(6) 0.007(5) -0.002(6)
C25 0.211(11) 0.045(4) 0.056(4) -0.003(3) 0.012(5) 0.015(5)
C60 0.151(9) 0.105(6) 0.054(4) -0.008(4) -0.024(5) -0.014(6)
C4 0.225(12) 0.046(4) 0.046(3) -0.003(3) 0.014(5) 0.001(5)
C8 0.30(2) 0.048(6) 0.051(5) 0.000 0.028(9) 0.000
C24 0.128(7) 0.138(7) 0.052(4) 0.012(4) -0.013(4) 0.034(6)
C7 0.231(13) 0.071(5) 0.058(4) 0.006(4) 0.023(6) 0.002(6)
C26 0.158(10) 0.186(10) 0.051(4) 0.009(5) -0.012(5) -0.010(9)
C5 0.200(11) 0.140(8) 0.066(5) 0.025(5) -0.015(6) 0.006(8)
C9 0.287(17) 0.068(5) 0.081(6) -0.003(4) 0.073(8) -0.005(7)
C10 0.29(3) 0.067(8) 0.144(13) 0.000 0.089(15) 0.000
O13 0.061(2) 0.061(2) 0.0432(19) -0.0001(18) 0.0028(17) 0.0039(19)

loop_
_atom_type_symbol
_atom_type_description
_atom_type_scat_dispersion_real
_atom_type_scat_dispersion_imag
_atom_type_scat_source
C C 0.0181 0.0091 'International Tables Vol C Tables 4.2.6.8 and 6.1.1.4'
H H 0.0000 0.0000 'International Tables Vol C Tables 4.2.6.8 and 6.1.1.4'
Mn Mn -0.5299 2.8052 'International Tables Vol C Tables 4.2.6.8 and 6.1.1.4'
N N 0.0311 0.0180 'International Tables Vol C Tables 4.2.6.8 and 6.1.1.4'
O O 0.0492 0.0322 'International Tables Vol C Tables 4.2.6.8 and 6.1.1.4'

loop_
_geom_angle_atom_site_label_1
_geom_angle_atom_site_label_2
_geom_angle_atom_site_label_3
_geom_angle
_geom_angle_site_symmetry_1
_geom_angle_site_symmetry_3
_geom_angle_publ_flag
O5 Mn1 N2 110.28(17) . . ?
O5 Mn1 N1 155.42(15) . . ?
O6 Mn1 O5 88.87(15) . . ?
O6 Mn1 N2 149.28(16) . . ?
O6 Mn1 N1 89.53(16) . . ?
O3 Mn1 O5 85.07(15) . . ?
O3 Mn1 O6 85.68(15) . . ?
O3 Mn1 O1 167.30(16) . . ?
O3 Mn1 N2 72.85(15) . . ?
O3 Mn1 N1 119.26(16) . . ?
O1 Mn1 O5 82.27(14) . . ?
O1 Mn1 O6 95.12(18) . . ?
O1 Mn1 N2 110.67(18) . . ?
O1 Mn1 N1 73.44(15) . . ?
N1 Mn1 N2 82.47(17) . . ?
O9 Mn2 O11 90.96(16) . . ?
O9 Mn2 O12 88.25(15) . . ?
O9 Mn2 N4 74.38(14) . . ?
O9 Mn2 N3 112.82(16) . . ?
O7 Mn2 O9 172.33(16) . . ?
O7 Mn2 O11 84.97(15) . . ?
O7 Mn2 O12 85.86(16) . . ?
O7 Mn2 N4 112.40(16) . . ?
O7 Mn2 N3 72.75(15) . . ?
O11 Mn2 O12 97.82(17) . . ?
O11 Mn2 N4 94.85(16) . . ?
O11 Mn2 N3 152.87(15) . . ?
O12 Mn2 N4 158.65(15) . . ?
O12 Mn2 N3 95.85(17) . . ?
N4 Mn2 N3 80.07(16) . . ?
Mn1 O5 H5A 110.3 . . ?
Mn1 O5 H5B 111.1 . . ?
H5A O5 H5B 103.2 . . ?
C43 O9 Mn2 120.8(3) . . ?
C40 O7 Mn2 124.1(4) . . ?
Mn1 O6 H6A 110.1 . . ?
Mn1 O6 H6B 109.7 . . ?
H6A O6 H6B 104.0 . . ?
C17 O3 Mn1 123.0(3) . . ?
Mn2 O11 H11A 110.3 . . ?
Mn2 O11 H11B 109.9 . . ?
H11A O11 H11B 103.6 . . ?
Mn2 O12 H12A 110.0 . . ?
Mn2 O12 H12B 110.4 . . ?
H12A O12 H12B 103.6 . . ?
C1 O1 Mn1 122.5(4) . . ?
C47 N4 Mn2 109.3(3) . . ?
C47 N4 C51 119.0(5) . . ?
C51 N4 Mn2 130.2(3) . . ?
C37 N3 Mn2 108.4(4) . . ?
C38 N3 Mn2 132.5(4) . . ?
C38 N3 C37 117.3(5) . . ?
C18 N2 Mn1 111.4(4) . . ?
C18 N2 C22 115.0(5) . . ?
C22 N2 Mn1 131.6(4) . . ?
C2 N1 Mn1 109.9(4) . . ?
C2 N1 C6 118.8(5) . . ?
C6 N1 Mn1 130.6(4) . . ?
O7 C40 C37 116.5(5) . . ?
O8 C40 O7 125.3(6) . . ?
O8 C40 C37 118.2(5) . . ?
O3 C17 C18 116.0(4) . . ?
O4 C17 O3 127.0(5) . . ?
O4 C17 C18 117.1(5) . . ?
N2 C18 C17 114.7(5) . . ?
N2 C18 C19 125.4(5) . . ?
C19 C18 C17 119.9(5) . . ?
N3 C37 C40 116.8(5) . . ?
N3 C37 C36 121.7(5) . . ?
C36 C37 C40 121.5(5) . . ?
N4 C47 C43 117.0(5) . . ?
N4 C47 C48 122.6(5) . . ?
C48 C47 C43 120.3(5) . . ?
C18 C19 H19 120.2 . . ?
C18 C19 C20 119.5(5) . . ?
C20 C19 H19 120.2 . . ?
O9 C43 C47 116.9(4) . . ?
O10 C43 O9 128.2(5) . . ?
O10 C43 C47 114.9(5) . . ?
N4 C51 C56 119.9(5) . . ?
N4 C51 C50 119.3(5) . . ?
C50 C51 C56 120.8(5) . . ?
N3 C38 C15 117.4(5) . . ?
N3 C38 C39 122.7(5) . . ?
C39 C38 C15 119.9(5) . . ?
C42 N7 C44 120.3(7) . . ?
O1 C1 C2 114.5(5) . . ?
O2 C1 O1 126.5(6) . . ?
O2 C1 C2 118.9(6) . . ?
C61 C56 C51 121.1(6) . . ?
C61 C56 C41 116.4(6) . . ?
C41 C56 C51 122.5(6) . . ?
C47 C48 H48 119.6 . . ?
C47 C48 C49 120.8(5) . . ?
C49 C48 H48 119.6 . . ?
C51 C50 H50 118.9 . . ?
C49 C50 C51 122.2(5) . . ?
C49 C50 H50 118.9 . . ?
C42 C15 C38 120.4(6) . . ?
C42 C15 C46 117.4(5) . . ?
C46 C15 C38 122.2(6) . . ?
C36 C35 C39 115.6(5) . . ?
C36 C35 C33 121.5(5) . . ?
C39 C35 C33 122.7(5) . . ?
C37 C36 H36 119.4 . . ?
C35 C36 C37 121.1(5) . . ?
C35 C36 H36 119.4 . . ?
C22 C21 H21 119.9 . . ?
C22 C21 C20 120.3(6) . . ?
C20 C21 H21 119.9 . . ?
N2 C22 C21 122.9(5) . . ?
N2 C22 C23 117.9(5) . . ?
C21 C22 C23 119.2(5) . . ?
C52 C55 H55 119.2 7_565 . ?
C52 C55 H55 119.2 . . ?
C52 C55 C52 121.6(8) 7_565 . ?
C33 C34 H34 118.8 . . ?
C29 C34 H34 118.8 . . ?
C29 C34 C33 122.5(5) . . ?
C19 C20 C21 116.8(5) . . ?
C19 C20 C29 120.8(5) . . ?
C21 C20 C29 122.2(5) . . ?
C41 N8 C59 115.2(7) . . ?
N1 C2 C1 119.0(5) . . ?
N1 C2 C3 121.9(5) . . ?
C3 C2 C1 119.0(5) . . ?
C48 C49 C52 122.4(5) . . ?
C50 C49 C48 115.9(5) . . ?
C50 C49 C52 121.6(5) . . ?
C38 C39 C35 121.5(5) . . ?
C38 C39 H39 119.3 . . ?
C35 C39 H39 119.3 . . ?
C34 C33 C35 119.8(5) . . ?
C32 C33 C35 121.2(5) . . ?
C32 C33 C34 118.9(6) . . ?
C34 C29 C20 120.7(5) . . ?
C30 C29 C34 117.7(5) . . ?
C30 C29 C20 121.6(6) . . ?
C12 C11 C6 120.0(6) . . ?
C16 C11 C6 120.4(7) . . ?
C16 C11 C12 119.5(6) . . ?
N7 C42 C15 123.0(7) . . ?
N7 C42 H42 118.5 . . ?
C15 C42 H42 118.5 . . ?
N1 C6 C11 119.0(5) . . ?
N1 C6 C25 121.3(5) . . ?
C25 C6 C11 119.7(6) . . ?
C11 C12 H12 121.5 . . ?
C11 C12 C13 117.0(7) . . ?
C13 C12 H12 121.5 . . ?
C55 C52 C49 119.7(6) . . ?
C53 C52 C55 117.8(6) . . ?
C53 C52 C49 122.5(6) . . ?
C16 N6 C14 114.8(8) . . ?
C56 C61 H61 120.8 . . ?
C56 C61 C60 118.3(8) . . ?
C60 C61 H61 120.8 . . ?
C56 C41 H41 116.5 . . ?
N8 C41 C56 126.9(8) . . ?
N8 C41 H41 116.5 . . ?
C28 C23 C22 122.4(7) . . ?
C24 C23 C22 120.8(7) . . ?
C24 C23 C28 116.7(6) . . ?
C15 C46 H46 120.4 . . ?
C45 C46 C15 119.2(7) . . ?
C45 C46 H46 120.4 . . ?
C52 C53 H53 118.1 . . ?
C52 C53 C54 123.7(6) . . ?
C54 C53 H53 118.1 . . ?
N7 C44 H44 120.5 . . ?
N7 C44 C45 118.9(6) . . ?
C45 C44 H44 120.5 . . ?
C12 C13 H13 121.7 . . ?
C14 C13 C12 116.6(8) . . ?
C14 C13 H13 121.7 . . ?
C33 C32 H32 120.0 . . ?
C31 C32 C33 120.0(6) . . ?
C31 C32 H32 120.0 . . ?
C46 C45 C44 121.1(8) . . ?
C46 C45 H45 119.4 . . ?
C44 C45 H45 119.4 . . ?
C29 C30 H30 119.5 . . ?
C29 C30 C31 121.1(6) . . ?
C31 C30 H30 119.5 . . ?
C2 C3 H3 119.9 . . ?
C2 C3 C4 120.2(5) . . ?
C4 C3 H3 119.9 . . ?
C11 C16 H16 117.4 . . ?
N6 C16 C11 125.1(8) . . ?
N6 C16 H16 117.4 . . ?
N8 C59 H59 117.7 . . ?
N8 C59 C60 124.6(6) . . ?
C60 C59 H59 117.7 . . ?
C53 C54 C53 115.4(8) . 7_565 ?
C53 C54 H54 122.3 . . ?
C53 C54 H54 122.3 7_565 . ?
N6 C14 C13 126.9(8) . . ?
N6 C14 H14 116.5 . . ?
C13 C14 H14 116.5 . . ?
C23 C28 H28 117.6 . . ?
C23 C28 N27 124.7(8) . . ?
N27 C28 H28 117.6 . . ?
C32 C31 C30 119.8(6) . . ?
C32 C31 H31 120.1 . . ?
C30 C31 H31 120.1 . . ?
C26 N27 C28 111.3(8) . . ?
C6 C25 H25 120.1 . . ?
C4 C25 C6 119.7(7) . . ?
C4 C25 H25 120.1 . . ?
C61 C60 H60 120.8 . . ?
C59 C60 C61 118.5(8) . . ?
C59 C60 H60 120.8 . . ?
C3 C4 C7 124.1(6) . . ?
C25 C4 C3 117.9(6) . . ?
C25 C4 C7 118.0(7) . . ?
C7 C8 H8 120.2 7_565 . ?
C7 C8 H8 120.2 . . ?
C7 C8 C7 119.5(12) . 7_565 ?
C23 C24 H24 118.8 . . ?
C5 C24 C23 122.3(9) . . ?
C5 C24 H24 118.8 . . ?
C8 C7 C4 121.5(8) . . ?
C8 C7 C9 119.7(8) . . ?
C9 C7 C4 118.4(7) . . ?
N27 C26 H26 116.4 . . ?
C5 C26 N27 127.3(9) . . ?
C5 C26 H26 116.4 . . ?
C24 C5 H5 121.3 . . ?
C26 C5 C24 117.5(10) . . ?
C26 C5 H5 121.3 . . ?
C7 C9 H9 118.9 . . ?
C10 C9 C7 122.2(9) . . ?
C10 C9 H9 118.9 . . ?
C9 C10 C9 115.7(13) . 7_565 ?
C9 C10 H10 122.2 . . ?
C9 C10 H10 122.2 7_565 . ?
H13A O13 H13B 104.5 . . ?

loop_
_geom_bond_atom_site_label_1
_geom_bond_atom_site_label_2
_geom_bond_distance
_geom_bond_site_symmetry_2
_geom_bond_publ_flag
Mn1 O5 2.196(4) . ?
Mn1 O6 2.162(4) . ?
Mn1 O3 2.103(4) . ?
Mn1 O1 2.103(4) . ?
Mn1 N2 2.373(5) . ?
Mn1 N1 2.351(5) . ?
Mn2 O9 2.114(4) . ?
Mn2 O7 2.110(4) . ?
Mn2 O11 2.138(4) . ?
Mn2 O12 2.175(4) . ?
Mn2 N4 2.357(4) . ?
Mn2 N3 2.435(5) . ?
O5 H5A 0.8740 . ?
O5 H5B 0.8764 . ?
O9 C43 1.263(7) . ?
O7 C40 1.254(7) . ?
O6 H6A 0.8621 . ?
O6 H6B 0.8602 . ?
O3 C17 1.287(6) . ?
O11 H11A 0.8647 . ?
O11 H11B 0.8643 . ?
O4 C17 1.240(6) . ?
O12 H12A 0.8671 . ?
O12 H12B 0.8672 . ?
O1 C1 1.277(7) . ?
O8 C40 1.219(6) . ?
N4 C47 1.337(6) . ?
N4 C51 1.366(7) . ?
O10 C43 1.235(6) . ?
N3 C37 1.359(7) . ?
N3 C38 1.343(7) . ?
O2 C1 1.232(6) . ?
N2 C18 1.345(6) . ?
N2 C22 1.351(7) . ?
N1 C2 1.320(7) . ?
N1 C6 1.376(8) . ?
C40 C37 1.523(8) . ?
C17 C18 1.532(7) . ?
C18 C19 1.353(7) . ?
C37 C36 1.393(8) . ?
C47 C43 1.517(8) . ?
C47 C48 1.373(7) . ?
C19 H19 0.9300 . ?
C19 C20 1.372(8) . ?
C51 C56 1.461(8) . ?
C51 C50 1.403(8) . ?
C38 C15 1.492(7) . ?
C38 C39 1.363(7) . ?
N7 C42 1.308(8) . ?
N7 C44 1.350(10) . ?
C1 C2 1.495(8) . ?
C56 C61 1.370(9) . ?
C56 C41 1.385(9) . ?
C48 H48 0.9300 . ?
C48 C49 1.397(8) . ?
C50 H50 0.9300 . ?
C50 C49 1.385(7) . ?
C15 C42 1.383(8) . ?
C15 C46 1.385(9) . ?
C35 C36 1.377(8) . ?
C35 C39 1.400(7) . ?
C35 C33 1.473(8) . ?
C36 H36 0.9300 . ?
C21 H21 0.9300 . ?
C21 C22 1.376(8) . ?
C21 C20 1.391(7) . ?
C22 C23 1.486(7) . ?
C55 H55 0.9300 . ?
C55 C52 1.377(7) . ?
C55 C52 1.377(7) 7_565 ?
C34 H34 0.9300 . ?
C34 C33 1.397(8) . ?
C34 C29 1.367(8) . ?
C20 C29 1.476(7) . ?
N8 C41 1.319(8) . ?
N8 C59 1.319(11) . ?
C2 C3 1.382(8) . ?
C49 C52 1.485(8) . ?
C39 H39 0.9300 . ?
C33 C32 1.378(8) . ?
C29 C30 1.367(8) . ?
C11 C6 1.473(8) . ?
C11 C12 1.385(9) . ?
C11 C16 1.378(10) . ?
C42 H42 0.9300 . ?
C6 C25 1.381(9) . ?
C12 H12 0.9300 . ?
C12 C13 1.406(9) . ?
C52 C53 1.361(8) . ?
N6 C16 1.287(9) . ?
N6 C14 1.343(12) . ?
C61 H61 0.9300 . ?
C61 C60 1.415(9) . ?
C41 H41 0.9300 . ?
C23 C28 1.357(10) . ?
C23 C24 1.356(10) . ?
C46 H46 0.9300 . ?
C46 C45 1.352(9) . ?
C53 H53 0.9300 . ?
C53 C54 1.383(8) . ?
C44 H44 0.9300 . ?
C44 C45 1.380(11) . ?
C13 H13 0.9300 . ?
C13 C14 1.361(12) . ?
C32 H32 0.9300 . ?
C32 C31 1.358(9) . ?
C45 H45 0.9300 . ?
C30 H30 0.9300 . ?
C30 C31 1.418(9) . ?
C3 H3 0.9300 . ?
C3 C4 1.387(10) . ?
C16 H16 0.9300 . ?
C59 H59 0.9300 . ?
C59 C60 1.363(12) . ?
C54 C53 1.383(8) 7_565 ?
C54 H54 0.9300 . ?
C14 H14 0.9300 . ?
C28 H28 0.9300 . ?
C28 N27 1.375(9) . ?
C31 H31 0.9300 . ?
N27 C26 1.374(13) . ?
C25 H25 0.9300 . ?
C25 C4 1.379(9) . ?
C60 H60 0.9300 . ?
C4 C7 1.496(10) . ?
C8 H8 0.9300 . ?
C8 C7 1.386(10) . ?
C8 C7 1.386(10) 7_565 ?
C24 H24 0.9300 . ?
C24 C5 1.326(11) . ?
C7 C9 1.430(11) . ?
C26 H26 0.9300 . ?
C26 C5 1.305(14) . ?
C5 H5 0.9300 . ?
C9 H9 0.9300 . ?
C9 C10 1.412(10) . ?
C10 C9 1.413(10) 7_565 ?
C10 H10 0.9300 . ?
O13 H13A 0.8495 . ?
O13 H13B 0.8503 . ?

loop_
_geom_torsion_atom_site_label_1
_geom_torsion_atom_site_label_2
_geom_torsion_atom_site_label_3
_geom_torsion_atom_site_label_4
_geom_torsion
_geom_torsion_site_symmetry_1
_geom_torsion_site_symmetry_2
_geom_torsion_site_symmetry_3
_geom_torsion_site_symmetry_4
_geom_torsion_publ_flag
Mn1 O3 C17 O4 -177.1(5) . . . . ?
Mn1 O3 C17 C18 1.2(7) . . . . ?
Mn1 O1 C1 O2 175.2(6) . . . . ?
Mn1 O1 C1 C2 -9.0(8) . . . . ?
Mn1 N2 C18 C17 -15.7(6) . . . . ?
Mn1 N2 C18 C19 164.9(5) . . . . ?
Mn1 N2 C22 C21 -160.4(5) . . . . ?
Mn1 N2 C22 C23 20.6(9) . . . . ?
Mn1 N1 C2 C1 -5.1(7) . . . . ?
Mn1 N1 C2 C3 171.6(6) . . . . ?
Mn1 N1 C6 C11 10.7(10) . . . . ?
Mn1 N1 C6 C25 -167.5(6) . . . . ?
Mn2 O9 C43 O10 -176.6(6) . . . . ?
Mn2 O9 C43 C47 4.1(8) . . . . ?
Mn2 O7 C40 O8 -176.2(5) . . . . ?
Mn2 O7 C40 C37 4.8(8) . . . . ?
Mn2 N4 C47 C43 14.0(6) . . . . ?
Mn2 N4 C47 C48 -163.4(5) . . . . ?
Mn2 N4 C51 C56 -19.6(9) . . . . ?
Mn2 N4 C51 C50 158.8(5) . . . . ?
Mn2 N3 C37 C40 13.5(6) . . . . ?
Mn2 N3 C37 C36 -165.6(5) . . . . ?
Mn2 N3 C38 C15 -19.6(9) . . . . ?
Mn2 N3 C38 C39 162.0(5) . . . . ?
O7 C40 C37 N3 -13.4(8) . . . . ?
O7 C40 C37 C36 165.7(6) . . . . ?
O3 C17 C18 N2 11.0(8) . . . . ?
O3 C17 C18 C19 -169.6(6) . . . . ?
O4 C17 C18 N2 -170.6(6) . . . . ?
O4 C17 C18 C19 8.9(9) . . . . ?
O1 C1 C2 N1 9.2(10) . . . . ?
O1 C1 C2 C3 -167.6(7) . . . . ?
O8 C40 C37 N3 167.6(6) . . . . ?
O8 C40 C37 C36 -13.3(9) . . . . ?
N4 C47 C43 O9 -13.2(9) . . . . ?
N4 C47 C43 O10 167.4(6) . . . . ?
N4 C47 C48 C49 -0.2(10) . . . . ?
N4 C51 C56 C61 -39.9(10) . . . . ?
N4 C51 C56 C41 142.0(7) . . . . ?
N4 C51 C50 C49 3.4(10) . . . . ?
N3 C37 C36 C35 0.8(10) . . . . ?
N3 C38 C15 C42 142.4(6) . . . . ?
N3 C38 C15 C46 -40.8(9) . . . . ?
N3 C38 C39 C35 -1.4(10) . . . . ?
O2 C1 C2 N1 -174.6(7) . . . . ?
O2 C1 C2 C3 8.6(11) . . . . ?
N2 C18 C19 C20 -1.3(10) . . . . ?
N2 C22 C23 C28 -133.1(8) . . . . ?
N2 C22 C23 C24 47.8(10) . . . . ?
N1 C2 C3 C4 -4.2(13) . . . . ?
N1 C6 C25 C4 0.0(14) . . . . ?
C40 C37 C36 C35 -178.3(6) . . . . ?
C17 C18 C19 C20 179.3(6) . . . . ?
C18 N2 C22 C21 2.2(9) . . . . ?
C18 N2 C22 C23 -176.8(6) . . . . ?
C18 C19 C20 C21 2.8(10) . . . . ?
C18 C19 C20 C29 177.4(6) . . . . ?
C37 N3 C38 C15 177.6(6) . . . . ?
C37 N3 C38 C39 -0.8(9) . . . . ?
C47 N4 C51 C56 176.0(6) . . . . ?
C47 N4 C51 C50 -5.5(9) . . . . ?
C47 C48 C49 C50 -2.1(10) . . . . ?
C47 C48 C49 C52 -179.1(6) . . . . ?
C19 C20 C29 C34 -130.6(7) . . . . ?
C19 C20 C29 C30 46.5(10) . . . . ?
C43 C47 C48 C49 -177.4(6) . . . . ?
C51 N4 C47 C43 -178.6(5) . . . . ?
C51 N4 C47 C48 4.1(9) . . . . ?
C51 C56 C61 C60 -177.7(7) . . . . ?
C51 C56 C41 N8 178.2(8) . . . . ?
C51 C50 C49 C48 0.5(10) . . . . ?
C51 C50 C49 C52 177.5(6) . . . . ?
C38 N3 C37 C40 -179.8(5) . . . . ?
C38 N3 C37 C36 1.1(9) . . . . ?
C38 C15 C42 N7 177.4(7) . . . . ?
C38 C15 C46 C45 -178.2(7) . . . . ?
N7 C44 C45 C46 -3.1(14) . . . . ?
C1 C2 C3 C4 172.5(8) . . . . ?
C56 C51 C50 C49 -178.2(6) . . . . ?
C56 C61 C60 C59 -0.3(13) . . . . ?
C48 C47 C43 O9 164.2(6) . . . . ?
C48 C47 C43 O10 -15.2(9) . . . . ?
C48 C49 C52 C55 137.6(8) . . . . ?
C48 C49 C52 C53 -42.1(11) . . . . ?
C50 C51 C56 C61 141.7(7) . . . . ?
C50 C51 C56 C41 -36.4(10) . . . . ?
C50 C49 C52 C55 -39.2(11) . . . . ?
C50 C49 C52 C53 141.1(8) . . . . ?
C15 C38 C39 C35 -179.8(6) . . . . ?
C15 C46 C45 C44 2.7(13) . . . . ?
C35 C33 C32 C31 -179.7(7) . . . . ?
C36 C35 C39 C38 3.2(10) . . . . ?
C36 C35 C33 C34 136.7(7) . . . . ?
C36 C35 C33 C32 -43.5(10) . . . . ?
C21 C22 C23 C28 47.8(11) . . . . ?
C21 C22 C23 C24 -131.2(8) . . . . ?
C21 C20 C29 C34 43.8(10) . . . . ?
C21 C20 C29 C30 -139.2(7) . . . . ?
C22 N2 C18 C17 178.2(5) . . . . ?
C22 N2 C18 C19 -1.2(10) . . . . ?
C22 C21 C20 C19 -1.9(10) . . . . ?
C22 C21 C20 C29 -176.4(6) . . . . ?
C22 C23 C28 N27 180.0(8) . . . . ?
C22 C23 C24 C5 178.6(10) . . . . ?
C55 C52 C53 C54 -1.3(15) . . . . ?
C34 C33 C32 C31 0.1(12) . . . . ?
C34 C29 C30 C31 1.3(12) . . . . ?
C20 C21 C22 N2 -0.7(11) . . . . ?
C20 C21 C22 C23 178.3(6) . . . . ?
C20 C29 C30 C31 -175.8(7) . . . . ?
N8 C59 C60 C61 -0.4(15) . . . . ?
C2 N1 C6 C11 -180.0(6) . . . . ?
C2 N1 C6 C25 1.9(11) . . . . ?
C2 C3 C4 C25 5.9(15) . . . . ?
C2 C3 C4 C7 -174.1(9) . . . . ?
C49 C52 C53 C54 178.4(10) . . . . ?
C39 C38 C15 C42 -39.1(10) . . . . ?
C39 C38 C15 C46 137.6(7) . . . . ?
C39 C35 C36 C37 -2.8(10) . . . . ?
C39 C35 C33 C34 -37.4(10) . . . . ?
C39 C35 C33 C32 142.3(7) . . . . ?
C33 C35 C36 C37 -177.4(6) . . . . ?
C33 C35 C39 C38 177.7(6) . . . . ?
C33 C34 C29 C20 174.0(6) . . . . ?
C33 C34 C29 C30 -3.1(11) . . . . ?
C33 C32 C31 C30 -1.8(13) . . . . ?
C29 C34 C33 C35 -177.8(6) . . . . ?
C29 C34 C33 C32 2.5(11) . . . . ?
C29 C30 C31 C32 1.2(14) . . . . ?
C11 C6 C25 C4 -178.1(9) . . . . ?
C11 C12 C13 C14 1.6(11) . . . . ?
C42 N7 C44 C45 2.2(14) . . . . ?
C42 C15 C46 C45 -1.4(11) . . . . ?
C6 N1 C2 C1 -176.5(6) . . . . ?
C6 N1 C2 C3 0.2(11) . . . . ?
C6 C11 C12 C13 177.5(7) . . . . ?
C6 C11 C16 N6 -178.5(8) . . . . ?
C6 C25 C4 C3 -3.9(16) . . . . ?
C6 C25 C4 C7 176.2(9) . . . . ?
C12 C11 C6 N1 44.8(10) . . . . ?
C12 C11 C6 C25 -137.1(8) . . . . ?
C12 C11 C16 N6 -1.4(14) . . . . ?
C12 C13 C14 N6 -3.0(15) . . . . ?
C52 C55 C52 C49 -178.0(5) 7_565 . . . ?
C52 C55 C52 C53 1.7(15) 7_565 . . . ?
C52 C53 C54 C53 1(2) . . . 7_565 ?
C61 C56 C41 N8 0.0(12) . . . . ?
C41 C56 C61 C60 0.5(11) . . . . ?
C41 N8 C59 C60 0.9(15) . . . . ?
C23 C28 N27 C26 -0.1(15) . . . . ?
C23 C24 C5 C26 2.9(19) . . . . ?
C46 C15 C42 N7 0.5(12) . . . . ?
C44 N7 C42 C15 -0.9(13) . . . . ?
C3 C4 C7 C8 -138.0(13) . . . . ?
C3 C4 C7 C9 34.1(18) . . . . ?
C16 C11 C6 N1 -138.1(8) . . . . ?
C16 C11 C6 C25 40.0(12) . . . . ?
C16 C11 C12 C13 0.4(11) . . . . ?
C16 N6 C14 C13 2.0(16) . . . . ?
C59 N8 C41 C56 -0.7(14) . . . . ?
C14 N6 C16 C11 0.3(15) . . . . ?
C28 C23 C24 C5 -0.5(15) . . . . ?
C28 N27 C26 C5 2.9(19) . . . . ?
N27 C26 C5 C24 -4(2) . . . . ?
C25 C4 C7 C8 41.9(19) . . . . ?
C25 C4 C7 C9 -146.0(12) . . . . ?
C4 C7 C9 C10 -175.9(15) . . . . ?
C8 C7 C9 C10 -4(2) . . . . ?
C24 C23 C28 N27 -1.0(14) . . . . ?
C7 C8 C7 C4 -176.9(8) 7_565 . . . ?
C7 C8 C7 C9 11(3) 7_565 . . . ?
C7 C9 C10 C9 -3(3) . . . 7_565 ?

loop_
_smtbx_masks_void_nr
_smtbx_masks_void_average_x
_smtbx_masks_void_average_y
_smtbx_masks_void_average_z
_smtbx_masks_void_volume
_smtbx_masks_void_count_electrons
_smtbx_masks_void_content
1 0.360 0.676 -0.162 6329.9 1209.6 ?
